data_4029675
loop_
_publ_author_name
'Lan, Ping'
'Jackson, Colin J.'
'Banwell, Martin G.'
'Willis, Anthony C.'

_publ_section_title
;
 Synthesis of a D-Ring Isomer of Galanthamine via a Radical-Based Smiles
 Rearrangement Reaction.
;
_journal_issue 14
_journal_name_full 'The Journal of organic chemistry'
_journal_page_first 6759
_journal_page_last 6764
_journal_paper_doi 10.1021/jo501255c
_journal_volume 79
_journal_year 2014
_chemical_absolute_configuration unk
_chemical_compound_source local
_chemical_formula_moiety 'C17 H21 N O3'
_chemical_formula_sum 'C17 H21 N O3'
_chemical_formula_weight 287.36
_space_group_IT_number 19
_symmetry_cell_setting orthorhombic
_symmetry_space_group_name_Hall 'P 2ac 2ab'
_symmetry_space_group_name_H-M 'P 21 21 21'
_atom_sites_solution_hydrogens difmap
_atom_sites_solution_primary direct
_audit_creation_date 13-05-29
_audit_creation_method CRYSTALS_ver_14.40
_audit_update_record
;
2013-04-29 - Report on C17 H21 N O3
            by Anthony C. Willis
            for  Ping Lan and Martin Banwell


2013-04-29 - passes checkcif tests

;
_cell_angle_alpha 90
_cell_angle_beta 90
_cell_angle_gamma 90
_cell_formula_units_Z 4
_cell_length_a 6.2260(3)
_cell_length_b 8.3026(3)
_cell_length_c 28.0590(12)
_cell_measurement_reflns_used 15342
_cell_measurement_temperature 200
_cell_measurement_theta_max 25
_cell_measurement_theta_min 2.6
_cell_volume 1450.43(11)
_computing_cell_refinement 'DENZO/SCALEPACK (Otwinowski & Minor, 1997)'
_computing_data_collection 'COLLECT (Nonius, 2001).'
_computing_data_reduction 'DENZO/SCALEPACK (Otwinowski & Minor, 1997)'
_computing_molecular_graphics
; 
ORTEP-II (Johnson 1976) in teXsan (MSC, 1992-1997)
;
_computing_publication_material 'CRYSTALS (Betteridge et al., 2003)'
_computing_structure_refinement 'CRYSTALS (Betteridge et al., 2003)'
_computing_structure_solution 'SIR92 (Altomare et al., 1994)'
_diffrn_ambient_temperature 200
_diffrn_measured_fraction_theta_full 0.998
_diffrn_measured_fraction_theta_max 0.998
_diffrn_measurement_device Area
_diffrn_measurement_device_type 'Nonius KappaCCD'
_diffrn_measurement_method ' \f and \w scans with CCD '
_diffrn_radiation_monochromator graphite
_diffrn_radiation_type 'Mo K\a'
_diffrn_radiation_wavelength 0.71073
_diffrn_reflns_av_R_equivalents 0.055
_diffrn_reflns_limit_h_max 7
_diffrn_reflns_limit_h_min -7
_diffrn_reflns_limit_k_max 9
_diffrn_reflns_limit_k_min -9
_diffrn_reflns_limit_l_max 33
_diffrn_reflns_limit_l_min -32
_diffrn_reflns_number 13312
_diffrn_reflns_theta_full 25.047
_diffrn_reflns_theta_max 25.047
_diffrn_reflns_theta_min 2.558
_diffrn_standards_number 0
_exptl_absorpt_coefficient_mu 0.090
_exptl_absorpt_correction_T_max 0.998
_exptl_absorpt_correction_T_min 0.873
_exptl_absorpt_correction_type multi-scan
_exptl_absorpt_process_details 'DENZO/SCALEPACK (Otwinowski & Minor, 1997)'
_exptl_crystal_colour colourless
_exptl_crystal_density_diffrn 1.316
_exptl_crystal_density_method 'not measured'
_exptl_crystal_description lath
_exptl_crystal_F_000 616
_exptl_crystal_size_max 0.480
_exptl_crystal_size_mid 0.070
_exptl_crystal_size_min 0.020
_refine_diff_density_max 0.35
_refine_diff_density_min -0.38
_refine_ls_extinction_method None
_refine_ls_goodness_of_fit_ref 0.9506
_refine_ls_hydrogen_treatment mixed
_refine_ls_matrix_type full
_refine_ls_number_parameters 193
_refine_ls_number_reflns 1529
_refine_ls_number_restraints 0
_refine_ls_R_factor_all 0.0596
_refine_ls_R_factor_gt 0.0373
_refine_ls_shift/su_max 0.0019968
_refine_ls_shift/su_mean 0.0001269
_refine_ls_structure_factor_coef Fsqd
_refine_ls_weighting_details
;
 Method= Modified Sheldrick 
 w=1/[\s^2^(F^2^) + ( 0.04P)^2^ + 0.26P] 
 ,where P=(max(Fo^2^,0) + 2Fc^2^)/3 
;
_refine_ls_weighting_scheme calc
_refine_ls_wR_factor_all 0.0816
_refine_ls_wR_factor_gt 0.0738
_refine_ls_wR_factor_ref 0.0816
_reflns_limit_h_max 7
_reflns_limit_h_min 0
_reflns_limit_k_max 9
_reflns_limit_k_min 0
_reflns_limit_l_max 33
_reflns_limit_l_min 0
_reflns_number_gt 1178
_reflns_number_total 1529
_reflns_threshold_expression I>2.0\s(I)
_oxford_diffrn_Wilson_B_factor 2.84
_oxford_diffrn_Wilson_scale 5.77
_oxford_refine_ls_r_factor_ref 0.0596
_oxford_refine_ls_scale 0.4172(8)
_oxford_reflns_number_all 1529
_oxford_reflns_threshold_expression_ref I>-10.0\s(I)
_oxford_structure_analysis_title 'ban1335 At 14:40 on 29/ 5/13'
_cod_data_source_file jo501255c_si_002.cif
_cod_data_source_block ban1335
_cod_depositor_comments 'Adding full bibliography for 4029675--4029677.cif.'
_cod_original_sg_symbol_H-M 'P 21 21 21 '
_cod_database_code 4029675

loop_
_symmetry_equiv_pos_as_xyz
x,y,z
x+1/2,-y+1/2,-z
-x,y+1/2,-z+1/2
-x+1/2,-y,z+1/2

loop_
_atom_site_label
_atom_site_type_symbol
_atom_site_fract_x
_atom_site_fract_y
_atom_site_fract_z
_atom_site_U_iso_or_equiv
_atom_site_occupancy
_atom_site_adp_type
_atom_site_refinement_flags_posn
C1 C 0.7219(4) 0.2593(3) 0.57965(9) 0.0324 1.0000 Uani .
C2 C 0.7299(4) 0.0782(3) 0.56757(10) 0.0358 1.0000 Uani .
C3 C 0.5061(4) 0.0040(3) 0.56465(9) 0.0370 1.0000 Uani .
O4 O 0.3729(3) 0.0868(2) 0.53184(7) 0.0428 1.0000 Uani .
C5 C 0.3946(5) 0.0095(3) 0.61288(9) 0.0379 1.0000 Uani .
C6 C 0.4344(5) 0.1696(3) 0.63468(9) 0.0330 1.0000 Uani .
C7 C 0.5792(4) 0.2822(3) 0.62265(9) 0.0316 1.0000 Uani .
C8 C 0.5458(4) 0.4169(3) 0.65544(8) 0.0321 1.0000 Uani .
C9 C 0.3743(5) 0.3681(3) 0.68403(9) 0.0328 1.0000 Uani .
O10 O 0.3056(3) 0.2159(2) 0.67243(6) 0.0358 1.0000 Uani .
C11 C 0.2788(5) 0.4624(3) 0.71889(9) 0.0352 1.0000 Uani .
O12 O 0.1060(3) 0.3974(2) 0.74208(6) 0.0444 1.0000 Uani .
C13 C -0.0028(5) 0.4988(4) 0.77551(10) 0.0536 1.0000 Uani .
C14 C 0.3661(5) 0.6125(3) 0.72590(9) 0.0402 1.0000 Uani .
C15 C 0.5411(5) 0.6624(3) 0.69852(9) 0.0384 1.0000 Uani .
C16 C 0.6358(4) 0.5709(3) 0.66307(9) 0.0341 1.0000 Uani .
C17 C 0.8275(5) 0.6356(3) 0.63614(9) 0.0401 1.0000 Uani .
C18 C 0.8211(4) 0.6100(3) 0.58185(9) 0.0363 1.0000 Uani .
N19 N 0.9694(3) 0.4901(3) 0.56206(8) 0.0356 1.0000 Uani .
C20 C 1.1932(4) 0.5468(4) 0.56462(11) 0.0475 1.0000 Uani .
C21 C 0.9487(4) 0.3291(3) 0.58446(10) 0.0370 1.0000 Uani .
H11 H 0.6566 0.3165 0.5518 0.0380 1.0000 Uiso R
H21 H 0.8040 0.0664 0.5373 0.0427 1.0000 Uiso R
H22 H 0.8093 0.0228 0.5922 0.0424 1.0000 Uiso R
H31 H 0.5181 -0.1115 0.5533 0.0439 1.0000 Uiso R
H51 H 0.2403 -0.0080 0.6083 0.0439 1.0000 Uiso R
H52 H 0.4517 -0.0755 0.6328 0.0440 1.0000 Uiso R
H131 H -0.1209 0.4375 0.7896 0.0796 1.0000 Uiso R
H132 H -0.0619 0.5942 0.7602 0.0795 1.0000 Uiso R
H133 H 0.0952 0.5355 0.8007 0.0794 1.0000 Uiso R
H141 H 0.3064 0.6822 0.7491 0.0480 1.0000 Uiso R
H151 H 0.5968 0.7671 0.7040 0.0450 1.0000 Uiso R
H171 H 0.9576 0.5813 0.6485 0.0480 1.0000 Uiso R
H172 H 0.8400 0.7488 0.6429 0.0484 1.0000 Uiso R
H181 H 0.6778 0.5768 0.5725 0.0434 1.0000 Uiso R
H182 H 0.8554 0.7152 0.5655 0.0424 1.0000 Uiso R
H201 H 1.2862 0.4621 0.5524 0.0705 1.0000 Uiso R
H202 H 1.2117 0.6445 0.5455 0.0708 1.0000 Uiso R
H203 H 1.2311 0.5710 0.5975 0.0698 1.0000 Uiso R
H211 H 1.0501 0.2579 0.5681 0.0438 1.0000 Uiso R
H212 H 0.9875 0.3338 0.6192 0.0432 1.0000 Uiso R
H41 H 0.409(5) 0.057(4) 0.4993(11) 0.0654 1.0000 Uiso .

loop_
_atom_site_aniso_label
_atom_site_aniso_U_11
_atom_site_aniso_U_22
_atom_site_aniso_U_33
_atom_site_aniso_U_23
_atom_site_aniso_U_13
_atom_site_aniso_U_12
C1 0.0314(16) 0.0353(17) 0.0304(15) 0.0019(12) -0.0007(13) 0.0045(13)
C2 0.0347(16) 0.0365(16) 0.0363(15) -0.0015(14) 0.0023(14) 0.0076(14)
C3 0.0407(17) 0.0325(16) 0.0379(15) -0.0025(13) 0.0012(15) 0.0097(14)
O4 0.0385(11) 0.0531(12) 0.0370(10) -0.0030(10) -0.0025(10) 0.0089(11)
C5 0.0400(17) 0.0314(15) 0.0423(15) 0.0059(13) 0.0029(15) 0.0018(14)
C6 0.0350(16) 0.0371(16) 0.0268(13) 0.0003(12) 0.0031(14) 0.0048(14)
C7 0.0290(15) 0.0351(15) 0.0308(14) 0.0015(12) 0.0002(13) 0.0062(13)
C8 0.0345(16) 0.0344(16) 0.0274(14) 0.0020(13) -0.0040(13) 0.0053(15)
C9 0.0372(16) 0.0322(16) 0.0288(14) 0.0024(12) -0.0005(14) 0.0081(14)
O10 0.0379(12) 0.0361(11) 0.0335(10) 0.0022(9) 0.0060(9) 0.0028(9)
C11 0.0379(16) 0.0395(18) 0.0282(14) 0.0040(13) 0.0018(14) 0.0083(14)
O12 0.0471(12) 0.0445(12) 0.0416(11) 0.0015(10) 0.0145(10) 0.0102(11)
C13 0.061(2) 0.0533(19) 0.0463(17) -0.0055(16) 0.0231(18) 0.0179(18)
C14 0.0479(18) 0.0455(19) 0.0274(14) -0.0023(14) 0.0006(14) 0.0118(17)
C15 0.0451(18) 0.0364(17) 0.0338(15) -0.0054(13) -0.0082(15) 0.0032(15)
C16 0.0353(16) 0.0360(16) 0.0310(14) -0.0013(13) -0.0046(13) 0.0029(14)
C17 0.0391(17) 0.0401(17) 0.0411(16) -0.0049(13) -0.0022(14) -0.0032(14)
C18 0.0298(15) 0.0356(16) 0.0435(16) 0.0011(13) -0.0001(14) 0.0016(14)
N19 0.0286(12) 0.0408(14) 0.0373(13) 0.0027(11) -0.0019(11) -0.0008(11)
C20 0.0309(16) 0.061(2) 0.0502(17) 0.0038(17) -0.0013(15) -0.0018(15)
C21 0.0283(15) 0.0431(18) 0.0397(15) 0.0017(13) -0.0005(13) 0.0071(15)

loop_
_atom_type_symbol
_atom_type_scat_dispersion_real
_atom_type_scat_dispersion_imag
_atom_type_scat_Cromer_Mann_a1
_atom_type_scat_Cromer_Mann_b1
_atom_type_scat_Cromer_Mann_a2
_atom_type_scat_Cromer_Mann_b2
_atom_type_scat_Cromer_Mann_a3
_atom_type_scat_Cromer_Mann_b3
_atom_type_scat_Cromer_Mann_a4
_atom_type_scat_Cromer_Mann_b4
_atom_type_scat_Cromer_Mann_c
_atom_type_scat_source
C 0.0033 0.0016 2.3100 20.8439 1.0200 10.2075 1.5886 0.5687 0.8650 51.6512 0.2156 'International Tables Vol C 4.2.6.8 and 6.1.1.4'
H 0.0000 0.0000 0.4930 10.5109 0.3229 26.1257 0.1402 3.1424 0.0408 57.7998 0.0030 'International Tables Vol C 4.2.6.8 and 6.1.1.4'
N 0.0061 0.0033 12.2126 0.0057 3.1322 9.8933 2.0125 28.9975 1.1663 0.5826 -11.5290 'International Tables Vol C 4.2.6.8 and 6.1.1.4'
O 0.0106 0.0060 3.0485 13.2771 2.2868 5.7011 1.5463 0.3239 0.8670 32.9089 0.2508 'International Tables Vol C 4.2.6.8 and 6.1.1.4'

loop_
_geom_angle_atom_site_label_1
_geom_angle_atom_site_label_2
_geom_angle_atom_site_label_3
_geom_angle
_geom_angle_publ_flag
C2 C1 C7 108.5(2) yes
C2 C1 C21 111.0(2) yes
C7 C1 C21 115.1(2) yes
C2 C1 H11 107.7 no
C7 C1 H11 109.0 no
C21 C1 H11 105.3 no
C1 C2 C3 112.1(2) yes
C1 C2 H21 107.8 no
C3 C2 H21 110.2 no
C1 C2 H22 108.9 no
C3 C2 H22 108.3 no
H21 C2 H22 109.6 no
C2 C3 O4 111.9(2) yes
C2 C3 C5 110.9(2) yes
O4 C3 C5 107.2(2) yes
C2 C3 H31 109.4 no
O4 C3 H31 107.3 no
C5 C3 H31 110.0 no
C3 O4 H41 110.6(18) no
C3 C5 C6 108.5(2) yes
C3 C5 H51 109.0 no
C6 C5 H51 110.5 no
C3 C5 H52 108.8 no
C6 C5 H52 110.8 no
H51 C5 H52 109.1 no
C5 C6 C7 129.2(2) yes
C5 C6 O10 117.9(2) yes
C7 C6 O10 112.9(2) yes
C1 C7 C6 120.5(2) yes
C1 C7 C8 133.0(2) yes
C6 C7 C8 106.2(2) yes
C7 C8 C9 104.4(2) yes
C7 C8 C16 137.0(3) yes
C9 C8 C16 118.6(2) yes
C8 C9 O10 111.7(2) yes
C8 C9 C11 124.7(3) yes
O10 C9 C11 123.6(3) yes
C6 O10 C9 104.9(2) yes
C9 C11 O12 116.7(3) yes
C9 C11 C14 116.3(3) yes
O12 C11 C14 126.9(2) yes
C11 O12 C13 116.9(2) yes
O12 C13 H131 108.3 no
O12 C13 H132 111.5 no
H131 C13 H132 108.5 no
O12 C13 H133 111.1 no
H131 C13 H133 109.8 no
H132 C13 H133 107.6 no
C11 C14 C15 120.0(3) yes
C11 C14 H141 119.8 no
C15 C14 H141 120.2 no
C14 C15 C16 124.4(3) yes
C14 C15 H151 117.9 no
C16 C15 H151 117.7 no
C8 C16 C15 115.9(3) yes
C8 C16 C17 124.0(2) yes
C15 C16 C17 120.0(3) yes
C16 C17 C18 115.2(2) yes
C16 C17 H171 108.0 no
C18 C17 H171 107.8 no
C16 C17 H172 108.2 no
C18 C17 H172 109.4 no
H171 C17 H172 108.0 no
C17 C18 N19 116.9(2) yes
C17 C18 H181 109.3 no
N19 C18 H181 106.5 no
C17 C18 H182 109.0 no
N19 C18 H182 106.4 no
H181 C18 H182 108.5 no
C18 N19 C20 111.1(2) yes
C18 N19 C21 113.4(2) yes
C20 N19 C21 110.5(2) yes
N19 C20 H201 108.4 no
N19 C20 H202 110.5 no
H201 C20 H202 109.7 no
N19 C20 H203 110.0 no
H201 C20 H203 109.8 no
H202 C20 H203 108.6 no
C1 C21 N19 112.5(2) yes
C1 C21 H211 109.0 no
N19 C21 H211 106.9 no
C1 C21 H212 108.8 no
N19 C21 H212 110.8 no
H211 C21 H212 108.8 no

loop_
_geom_bond_atom_site_label_1
_geom_bond_atom_site_label_2
_geom_bond_distance
_geom_bond_publ_flag
C1 C2 1.542(4) yes
C1 C7 1.510(4) yes
C1 C21 1.532(4) yes
C1 H11 1.001 no
C2 C3 1.526(4) yes
C2 H21 0.973 no
C2 H22 0.965 no
C3 O4 1.417(3) yes
C3 C5 1.522(4) yes
C3 H31 1.013 no
O4 H41 0.97(3) no
C5 C6 1.484(4) yes
C5 H51 0.980 no
C5 H52 0.968 no
C6 C7 1.342(4) yes
C6 O10 1.383(3) yes
C7 C8 1.463(3) yes
C8 C9 1.396(4) yes
C8 C16 1.412(4) yes
C9 O10 1.373(3) yes
C9 C11 1.387(3) yes
C11 O12 1.368(3) yes
C11 C14 1.374(4) yes
O12 C13 1.431(3) yes
C13 H131 0.977 no
C13 H132 0.974 no
C13 H133 0.983 no
C14 C15 1.396(4) yes
C14 H141 0.947 no
C15 C16 1.384(4) yes
C15 H151 0.948 no
C16 C17 1.511(4) yes
C17 C18 1.538(3) yes
C17 H171 0.990 no
C17 H172 0.962 no
C18 N19 1.467(3) yes
C18 H181 0.970 no
C18 H182 1.010 no
N19 C20 1.473(3) yes
N19 C21 1.483(3) yes
C20 H201 0.973 no
C20 H202 0.979 no
C20 H203 0.973 no
C21 H211 0.979 no
C21 H212 1.005 no

loop_
_geom_contact_atom_site_label_1
_geom_contact_atom_site_label_2
_geom_contact_distance
_geom_contact_site_symmetry_2
_geom_contact_publ_flag
O4 N19 2.777(3) 2_456 no
O4 C21 3.370(3) 2_456 no
O4 C1 3.507(3) 2_456 no
O4 C20 3.540(4) 2_456 no
O4 C18 3.599(3) 2_456 no
O10 C13 2.990(4) 3_546 no
O10 C21 3.452(3) 1_455 no
O12 C15 3.378(3) 3_646 no
O12 C13 3.407(4) 3_546 no
N19 C3 3.563(3) 2_556 no
C6 C21 3.589(4) 1_455 no
C8 C20 3.532(4) 1_455 no
C11 C15 3.582(4) 3_646 no

loop_
_geom_hbond_atom_site_label_D
_geom_hbond_atom_site_label_H
_geom_hbond_atom_site_label_A
_geom_hbond_site_symmetry_A
_geom_hbond_angle_DHA
_geom_hbond_distance_DH
_geom_hbond_distance_HA
_geom_hbond_distance_DA
_geom_hbond_publ_flag
O4 H41 N19 2_456 177(3) 0.97(3) 1.81(3) 2.777(4) yes

loop_
_geom_torsion_atom_site_label_1
_geom_torsion_atom_site_label_2
_geom_torsion_atom_site_label_3
_geom_torsion_atom_site_label_4
_geom_torsion
_geom_torsion_publ_flag
O4 C3 C2 C1 55.3(3) no
O4 C3 C5 C6 -79.6(3) no
O10 C6 C5 C3 164.0(2) no
O10 C6 C7 C1 -174.9(2) no
O10 C6 C7 C8 0.2(3) no
O10 C9 C8 C7 1.6(3) no
O10 C9 C8 C16 -179.7(2) no
O10 C9 C11 O12 -0.5(4) no
O10 C9 C11 C14 -179.5(2) no
O12 C11 C9 C8 177.2(2) no
O12 C11 C14 C15 -178.7(3) no
N19 C18 C17 C16 -108.2(3) no
N19 C21 C1 C2 138.5(2) no
N19 C21 C1 C7 -97.8(3) no
C1 C2 C3 C5 -64.4(3) no
C1 C7 C6 C5 4.0(4) no
C1 C7 C8 C9 173.2(3) no
C1 C7 C8 C16 -5.1(5) no
C1 C21 N19 C18 58.6(3) no
C1 C21 N19 C20 -176.0(2) no
C2 C1 C7 C6 -20.8(3) no
C2 C1 C7 C8 165.6(3) no
C2 C3 C5 C6 42.9(3) no
C3 C2 C1 C7 50.2(3) no
C3 C2 C1 C21 177.6(2) no
C3 C5 C6 C7 -14.9(4) no
C5 C6 O10 C9 -178.3(2) no
C5 C6 C7 C8 179.1(3) no
C6 O10 C9 C8 -1.5(3) no
C6 O10 C9 C11 176.5(3) no
C6 C7 C1 C21 -145.8(3) no
C6 C7 C8 C9 -1.1(3) no
C6 C7 C8 C16 -179.4(3) no
C7 C6 O10 C9 0.7(3) no
C7 C8 C9 C11 -176.4(3) no
C7 C8 C16 C15 177.1(3) no
C7 C8 C16 C17 -4.6(5) no
C8 C7 C1 C21 40.6(4) no
C8 C9 C11 C14 -1.8(4) no
C8 C16 C15 C14 -0.5(4) no
C8 C16 C17 C18 45.8(3) no
C9 C8 C16 C15 -1.0(4) no
C9 C8 C16 C17 177.3(2) no
C9 C11 O12 C13 -175.4(2) no
C9 C11 C14 C15 0.1(4) no
C11 C9 C8 C16 2.3(4) no
C11 C14 C15 C16 1.0(4) no
C13 O12 C11 C14 3.4(4) no
C14 C15 C16 C17 -178.9(3) no
C15 C16 C17 C18 -136.0(3) no
C17 C18 N19 C20 -70.3(3) no
C17 C18 N19 C21 54.8(3) no
